data_2311243
loop_
_publ_author_name
'Mague, Joel T.'
'Akkurt, Mehmet'
'Mohamed, Shaaban K.'
'Hassan, Alaa A.'
'Albayati, Mustafa R.'

_publ_section_title
;
 4'-Phenyl-3,4-di-hydro-2H-spiro-[naph-tha-lene-1,3'-[1,2,4]triazole]-5'-thione.
;
_journal_coeditor_code XU5795
_journal_issue 'Pt 6'
_journal_name_full 'Acta crystallographica. Section E, Structure reports online'
_journal_page_first o740
_journal_page_last 1
_journal_paper_doi 10.1107/S1600536814012409
_journal_volume 70
_journal_year 2014
_chemical_formula_iupac 'C17 H15 N3 S'
_chemical_formula_moiety 'C17 H15 N3 S'
_chemical_formula_sum 'C17 H15 N3 S'
_chemical_formula_weight 293.39
_chemical_name_systematic 4'-Phenyl-3,4-dihydro-2<i>H</i>-spiro[naphthalene-1,3'-[1,2,4]triazole]-5'-thione
_space_group_IT_number 19
_space_group_name_Hall 'P 2ac 2ab'
_space_group_name_H-M_alt 'P 21 21 21'
_symmetry_cell_setting orthorhombic
_symmetry_space_group_name_Hall 'P 2ac 2ab'
_symmetry_space_group_name_H-M 'P 21 21 21'
_atom_sites_solution_hydrogens geom
_cell_angle_alpha 90
_cell_angle_beta 90
_cell_angle_gamma 90
_cell_formula_units_Z 4
_cell_length_a 6.2091(9)
_cell_length_b 13.1804(19)
_cell_length_c 17.391(3)
_cell_measurement_reflns_used 9998
_cell_measurement_temperature 150(2)
_cell_measurement_theta_max 28.3244
_cell_measurement_theta_min 2.3422
_cell_volume 1423.3(4)
_computing_cell_refinement '<i>SAINT</i> (Bruker, 2013)'
_computing_data_collection '<i>APEX2</i> (Bruker, 2013)'
_computing_data_reduction '<i>SAINT</i> (Bruker, 2013)'
_computing_molecular_graphics 'ORTEP-3 for Windows (Farrugia, 2012)'
_computing_publication_material 'WinGX (Farrugia, 2012) and PLATON (Spek, 2009)'
_computing_structure_refinement '<i>SHELXTL</i> (Sheldrick, 2008)'
_computing_structure_solution '<i>SHELXTL</i> (Sheldrick, 2008)'
_diffrn_ambient_temperature 150(2)
_diffrn_detector_area_resol_mean 8.3660
_diffrn_measured_fraction_theta_full 1.000
_diffrn_measured_fraction_theta_max 1.000
_diffrn_measurement_device_type 'Bruker SMART APEX CCD'
_diffrn_measurement_method '\f and \w scans'
_diffrn_radiation_monochromator graphite
_diffrn_radiation_type MoK\a
_diffrn_radiation_wavelength 0.71073
_diffrn_reflns_av_R_equivalents 0.0479
_diffrn_reflns_av_sigmaI/netI 0.0301
_diffrn_reflns_limit_h_max 8
_diffrn_reflns_limit_h_min -8
_diffrn_reflns_limit_k_max 17
_diffrn_reflns_limit_k_min -17
_diffrn_reflns_limit_l_max 23
_diffrn_reflns_limit_l_min -23
_diffrn_reflns_number 25736
_diffrn_reflns_reduction_process
;
;
_diffrn_reflns_theta_full 28.30
_diffrn_reflns_theta_max 28.34
_diffrn_reflns_theta_min 1.94
_exptl_absorpt_coefficient_mu 0.224
_exptl_absorpt_correction_T_max 0.98
_exptl_absorpt_correction_T_min 0.80
_exptl_absorpt_correction_type multi-scan
_exptl_absorpt_process_details '(<i>SADABS</i>; Bruker, 2013)'
_exptl_crystal_colour orange
_exptl_crystal_density_diffrn 1.369
_exptl_crystal_density_method 'Not Measured'
_exptl_crystal_description column
_exptl_crystal_F_000 616
_exptl_crystal_size_max 0.254
_exptl_crystal_size_mid 0.147
_exptl_crystal_size_min 0.081
_refine_diff_density_max 0.260
_refine_diff_density_min -0.146
_refine_ls_abs_structure_details
;
Flack <i>x</i> determined using 1312 quotients
[(<i>I</i>^+^)-(<i>I</i>^-^)]/[(<i>I</i>^+^)+(<i>I</i>^-^)]
(Parsons <i>et al.</i>, 2013)
;
_refine_ls_abs_structure_Flack -0.02(3)
_refine_ls_extinction_method none
_refine_ls_goodness_of_fit_ref 1.040
_refine_ls_hydrogen_treatment constr
_refine_ls_matrix_type full
_refine_ls_number_parameters 190
_refine_ls_number_reflns 3564
_refine_ls_number_restraints 0
_refine_ls_restrained_S_all 1.040
_refine_ls_R_factor_all 0.0400
_refine_ls_R_factor_gt 0.0352
_refine_ls_shift/su_max 0.001
_refine_ls_shift/su_mean 0.000
_refine_ls_structure_factor_coef Fsqd
_refine_ls_weighting_details 'w=1/[\s^2^(Fo^2^)+(0.0378P)^2^+0.4193P] where P=(Fo^2^+2Fc^2^)/3'
_refine_ls_weighting_scheme calc
_refine_ls_wR_factor_gt 0.0815
_refine_ls_wR_factor_ref 0.0851
_reflns_number_gt 3274
_reflns_number_total 3564
_reflns_threshold_expression I>2\s(I)
_cod_data_source_file xu5795sup1.cif
_cod_data_source_block I
_cod_database_code 2311243

loop_
_symmetry_equiv_pos_site_id
_symmetry_equiv_pos_as_xyz
1 x,y,z
2 1/2-x,-y,1/2+z
3 1/2+x,1/2-y,-z
4 -x,1/2+y,1/2-z

loop_
_atom_site_aniso_label
_atom_site_aniso_U_11
_atom_site_aniso_U_22
_atom_site_aniso_U_33
_atom_site_aniso_U_12
_atom_site_aniso_U_13
_atom_site_aniso_U_23
S1 0.0328(3) 0.0327(3) 0.0274(3) 0.0027(3) 0.0043(2) 0.0093(2)
N1 0.0365(11) 0.0290(10) 0.0336(11) -0.0093(9) -0.0021(9) 0.0033(8)
N2 0.0339(10) 0.0242(10) 0.0336(10) -0.0065(9) -0.0046(9) -0.0017(8)
N3 0.0257(9) 0.0210(10) 0.0199(8) -0.0036(7) -0.0028(7) 0.0013(7)
C1 0.0243(10) 0.0216(11) 0.0298(11) 0.0001(8) -0.0004(9) 0.0021(8)
C2 0.0261(9) 0.0217(10) 0.0214(10) -0.0032(9) -0.0022(8) -0.0029(8)
C3 0.0248(10) 0.0223(10) 0.0151(9) -0.0019(8) -0.0002(8) -0.0011(8)
C4 0.0264(10) 0.0238(10) 0.0217(9) 0.0010(8) -0.0047(9) 0.0016(8)
C5 0.0314(11) 0.0214(11) 0.0246(10) -0.0027(9) -0.0011(9) -0.0009(8)
C6 0.0263(10) 0.0311(12) 0.0224(10) -0.0040(9) -0.0029(8) -0.0058(9)
C7 0.0250(10) 0.0332(12) 0.0227(11) 0.0036(9) -0.0061(9) -0.0018(9)
C8 0.0286(11) 0.0216(10) 0.0221(10) 0.0037(8) -0.0025(9) -0.0014(8)
C9 0.0282(11) 0.0299(12) 0.0293(11) 0.0035(9) -0.0017(10) -0.0044(9)
C10 0.0372(13) 0.0374(14) 0.0292(12) 0.0028(11) 0.0060(10) -0.0088(10)
C11 0.0334(12) 0.0390(14) 0.0221(11) -0.0033(11) 0.0055(10) -0.0027(9)
C12 0.0276(10) 0.0264(11) 0.0189(10) -0.0076(8) 0.0006(8) -0.0037(8)
C13 0.0398(13) 0.0270(12) 0.0207(10) -0.0064(9) -0.0014(9) 0.0010(9)
C14 0.0389(13) 0.0255(11) 0.0299(11) -0.0008(9) -0.0090(10) 0.0028(9)
C15 0.0269(10) 0.0298(12) 0.0318(12) 0.0005(9) -0.0013(9) -0.0016(9)
C16 0.0228(9) 0.0305(12) 0.0202(10) -0.0037(9) 0.0012(8) 0.0007(9)
C17 0.0228(9) 0.0240(10) 0.0179(9) -0.0048(9) -0.0026(8) -0.0010(8)

loop_
_atom_site_type_symbol
_atom_site_label
_atom_site_fract_x
_atom_site_fract_y
_atom_site_fract_z
_atom_site_U_iso_or_equiv
_atom_site_thermal_displace_type
_atom_site_calc_flag
_atom_site_refinement_flags
_atom_site_occupancy
S S1 0.62076(10) 0.54064(5) 0.53367(3) 0.0310(2) Uani d . 1.000
N N1 0.6979(4) 0.57824(16) 0.68377(12) 0.0330(6) Uani d . 1.000
N N2 0.6462(3) 0.54877(15) 0.74954(11) 0.0306(6) Uani d . 1.000
N N3 0.4806(3) 0.44434(13) 0.66343(10) 0.0222(5) Uani d . 1.000
C C1 0.5921(3) 0.51596(16) 0.62549(13) 0.0252(6) Uani d . 1.000
C C2 0.5003(3) 0.45985(17) 0.74710(12) 0.0231(6) Uani d . 1.000
C C3 0.3302(3) 0.37544(16) 0.62918(11) 0.0207(6) Uani d . 1.000
C C4 0.3432(3) 0.27253(16) 0.64403(12) 0.0240(6) Uani d . 1.000
C C5 0.1925(4) 0.20741(17) 0.61087(13) 0.0258(6) Uani d . 1.000
C C6 0.0339(4) 0.24503(18) 0.56279(12) 0.0266(6) Uani d . 1.000
C C7 0.0221(4) 0.34798(18) 0.54906(12) 0.0270(6) Uani d . 1.000
C C8 0.1688(3) 0.41375(17) 0.58248(12) 0.0241(6) Uani d . 1.000
C C9 0.2844(4) 0.48971(19) 0.78250(13) 0.0291(7) Uani d . 1.000
C C10 0.3014(4) 0.4969(2) 0.86981(14) 0.0346(8) Uani d . 1.000
C C11 0.3616(4) 0.39487(19) 0.90331(13) 0.0315(7) Uani d . 1.000
C C12 0.5517(4) 0.34643(17) 0.86358(12) 0.0243(6) Uani d . 1.000
C C13 0.6703(4) 0.27160(18) 0.90093(13) 0.0292(7) Uani d . 1.000
C C14 0.8448(4) 0.22515(18) 0.86675(14) 0.0314(7) Uani d . 1.000
C C15 0.9049(4) 0.25245(18) 0.79299(14) 0.0295(7) Uani d . 1.000
C C16 0.7902(4) 0.32656(18) 0.75447(12) 0.0245(6) Uani d . 1.000
C C17 0.6145(4) 0.37395(16) 0.78893(11) 0.0216(5) Uani d . 1.000
H H4 0.45350 0.24650 0.67640 0.0290 Uiso c RU 1.000
H H5 0.19880 0.13670 0.62140 0.0310 Uiso c RU 1.000
H H6 -0.06640 0.20020 0.53940 0.0320 Uiso c RU 1.000
H H7 -0.08750 0.37400 0.51640 0.0320 Uiso c RU 1.000
H H8 0.15880 0.48470 0.57340 0.0290 Uiso c RU 1.000
H H9A 0.23820 0.55600 0.76150 0.0350 Uiso c RU 1.000
H H9B 0.17420 0.43860 0.76860 0.0350 Uiso c RU 1.000
H H10A 0.41200 0.54780 0.88390 0.0420 Uiso c RU 1.000
H H10B 0.16180 0.51930 0.89140 0.0420 Uiso c RU 1.000
H H11A 0.39580 0.40350 0.95850 0.0380 Uiso c RU 1.000
H H11B 0.23620 0.34880 0.89940 0.0380 Uiso c RU 1.000
H H13 0.62990 0.25190 0.95150 0.0350 Uiso c RU 1.000
H H14 0.92350 0.17460 0.89380 0.0380 Uiso c RU 1.000
H H15 1.02430 0.22040 0.76900 0.0350 Uiso c RU 1.000
H H16 0.83170 0.34540 0.70390 0.0290 Uiso c RU 1.000

loop_
_atom_type_symbol
_atom_type_description
_atom_type_scat_dispersion_real
_atom_type_scat_dispersion_imag
_atom_type_scat_source
C C 0.0033 0.0016 ' International Tables Vol C Tables 4.2.6.8 and 6.1.1.4'
H H 0.0000 0.0000 ' International Tables Vol C Tables 4.2.6.8 and 6.1.1.4'
N N 0.0061 0.0033 ' International Tables Vol C Tables 4.2.6.8 and 6.1.1.4'
S S 0.1246 0.1234 ' International Tables Vol C Tables 4.2.6.8 and 6.1.1.4'

loop_
_geom_angle_atom_site_label_1
_geom_angle_atom_site_label_2
_geom_angle_atom_site_label_3
_geom_angle
_geom_angle_publ_flag
N2 N1 C1 110.2(2) no
N1 N2 C2 112.12(19) no
C1 N3 C2 110.15(17) no
C1 N3 C3 125.25(18) no
C2 N3 C3 123.53(17) no
S1 C1 N1 121.04(16) no
S1 C1 N3 132.35(17) no
N1 C1 N3 106.61(19) no
N2 C2 N3 100.87(16) no
N2 C2 C9 108.74(18) no
N2 C2 C17 106.86(16) no
N3 C2 C9 111.15(17) no
N3 C2 C17 114.04(17) no
C9 C2 C17 114.10(18) no
N3 C3 C4 120.40(17) no
N3 C3 C8 118.97(19) no
C4 C3 C8 120.61(19) no
C3 C4 C5 119.16(19) no
C4 C5 C6 120.5(2) no
C5 C6 C7 119.7(2) no
C6 C7 C8 120.5(2) no
C3 C8 C7 119.6(2) no
C2 C9 C10 110.90(19) no
C9 C10 C11 110.2(2) no
C10 C11 C12 113.14(19) no
C11 C12 C13 120.0(2) no
C11 C12 C17 122.1(2) no
C13 C12 C17 117.9(2) no
C12 C13 C14 122.0(2) no
C13 C14 C15 119.7(2) no
C14 C15 C16 119.6(2) no
C15 C16 C17 120.8(2) no
C2 C17 C12 120.4(2) no
C2 C17 C16 119.55(18) no
C12 C17 C16 120.0(2) no
C3 C4 H4 120.00 no
C5 C4 H4 120.00 no
C4 C5 H5 120.00 no
C6 C5 H5 120.00 no
C5 C6 H6 120.00 no
C7 C6 H6 120.00 no
C6 C7 H7 120.00 no
C8 C7 H7 120.00 no
C3 C8 H8 120.00 no
C7 C8 H8 120.00 no
C2 C9 H9A 109.00 no
C2 C9 H9B 109.00 no
C10 C9 H9A 109.00 no
C10 C9 H9B 109.00 no
H9A C9 H9B 108.00 no
C9 C10 H10A 110.00 no
C9 C10 H10B 110.00 no
C11 C10 H10A 110.00 no
C11 C10 H10B 110.00 no
H10A C10 H10B 108.00 no
C10 C11 H11A 109.00 no
C10 C11 H11B 109.00 no
C12 C11 H11A 109.00 no
C12 C11 H11B 109.00 no
H11A C11 H11B 108.00 no
C12 C13 H13 119.00 no
C14 C13 H13 119.00 no
C13 C14 H14 120.00 no
C15 C14 H14 120.00 no
C14 C15 H15 120.00 no
C16 C15 H15 120.00 no
C15 C16 H16 120.00 no
C17 C16 H16 120.00 no

loop_
_geom_bond_atom_site_label_1
_geom_bond_atom_site_label_2
_geom_bond_distance
_geom_bond_publ_flag
S1 C1 1.639(2) no
N1 N2 1.250(3) no
N1 C1 1.460(3) no
N2 C2 1.482(3) no
N3 C1 1.344(3) no
N3 C2 1.475(3) no
N3 C3 1.432(3) no
C2 C9 1.527(3) no
C2 C17 1.521(3) no
C3 C4 1.383(3) no
C3 C8 1.385(3) no
C4 C5 1.395(3) no
C5 C6 1.384(3) no
C6 C7 1.380(3) no
C7 C8 1.385(3) no
C9 C10 1.525(3) no
C10 C11 1.513(4) no
C11 C12 1.509(3) no
C12 C13 1.392(3) no
C12 C17 1.403(3) no
C13 C14 1.379(3) no
C14 C15 1.384(3) no
C15 C16 1.382(3) no
C16 C17 1.393(3) no
C4 H4 0.9500 no
C5 H5 0.9500 no
C6 H6 0.9500 no
C7 H7 0.9500 no
C8 H8 0.9500 no
C9 H9A 0.9900 no
C9 H9B 0.9900 no
C10 H10A 0.9900 no
C10 H10B 0.9900 no
C11 H11A 0.9900 no
C11 H11B 0.9900 no
C13 H13 0.9500 no
C14 H14 0.9500 no
C15 H15 0.9500 no
C16 H16 0.9500 no

loop_
_geom_hbond_atom_site_label_D
_geom_hbond_atom_site_label_H
_geom_hbond_atom_site_label_A
_geom_hbond_site_symmetry_A
_geom_hbond_distance_DH
_geom_hbond_distance_HA
_geom_hbond_distance_DA
_geom_hbond_angle_DHA
_geom_hbond_publ_flag
C7 H7 S1 1_455 0.95 2.86 3.568(3) 132 yes
C6 H6 Cg3 3_456 0.95 2.84 3.602(2) 138 yes
C16 H16 Cg3 1_655 0.95 2.90 3.676(3) 139 yes

loop_
_geom_torsion_atom_site_label_1
_geom_torsion_atom_site_label_2
_geom_torsion_atom_site_label_3
_geom_torsion_atom_site_label_4
_geom_torsion
_geom_torsion_publ_flag
C1 N1 N2 C2 1.3(3) no
N2 N1 C1 S1 176.99(17) no
N2 N1 C1 N3 -2.6(3) no
N1 N2 C2 N3 0.3(2) no
N1 N2 C2 C9 -116.6(2) no
N1 N2 C2 C17 119.8(2) no
C2 N3 C1 S1 -176.77(17) no
C2 N3 C1 N1 2.7(2) no
C3 N3 C1 S1 -8.3(3) no
C3 N3 C1 N1 171.17(19) no
C1 N3 C2 N2 -2.0(2) no
C1 N3 C2 C9 113.2(2) no
C1 N3 C2 C17 -116.1(2) no
C3 N3 C2 N2 -170.63(17) no
C3 N3 C2 C9 -55.5(3) no
C3 N3 C2 C17 75.2(2) no
C1 N3 C3 C4 130.6(2) no
C1 N3 C3 C8 -50.9(3) no
C2 N3 C3 C4 -62.4(3) no
C2 N3 C3 C8 116.1(2) no
N2 C2 C9 C10 -74.6(2) no
N3 C2 C9 C10 175.21(19) no
C17 C2 C9 C10 44.5(3) no
N2 C2 C17 C12 104.1(2) no
N2 C2 C17 C16 -72.2(2) no
N3 C2 C17 C12 -145.4(2) no
N3 C2 C17 C16 38.4(3) no
C9 C2 C17 C12 -16.1(3) no
C9 C2 C17 C16 167.6(2) no
N3 C3 C4 C5 178.98(19) no
C8 C3 C4 C5 0.5(3) no
N3 C3 C8 C7 -179.93(18) no
C4 C3 C8 C7 -1.4(3) no
C3 C4 C5 C6 1.0(3) no
C4 C5 C6 C7 -1.5(3) no
C5 C6 C7 C8 0.6(3) no
C6 C7 C8 C3 0.9(3) no
C2 C9 C10 C11 -61.8(3) no
C9 C10 C11 C12 49.2(3) no
C10 C11 C12 C13 159.1(2) no
C10 C11 C12 C17 -21.2(3) no
C11 C12 C13 C14 179.9(2) no
C17 C12 C13 C14 0.1(4) no
C11 C12 C17 C2 4.2(3) no
C11 C12 C17 C16 -179.6(2) no
C13 C12 C17 C2 -176.1(2) no
C13 C12 C17 C16 0.2(3) no
C12 C13 C14 C15 -0.4(4) no
C13 C14 C15 C16 0.4(4) no
C14 C15 C16 C17 -0.2(4) no
C15 C16 C17 C2 176.1(2) no
C15 C16 C17 C12 -0.2(4) no
